data_1501952
loop_
_publ_author_name
'Takahashi, Hideyo'
'Wakamatsu, Shintaro'
'Tabata, Hidetsugu'
'Oshitari, Tetsuta'
'Harada, Ayako'
'Inoue, Keizo'
'Natsugari, Hideaki'

_publ_section_title
;
 Atropisomerism observed in indometacin derivatives.
;
_journal_issue 4
_journal_name_full 'Organic letters'
_journal_page_first 760
_journal_page_last 763
_journal_paper_doi 10.1021/ol103008d
_journal_volume 13
_journal_year 2011
_chemical_formula_moiety 'C19 H14 Cl3 N O4 '
_chemical_formula_sum 'C19 H14 Cl3 N O4'
_chemical_formula_weight 426.68
_space_group_IT_number 14
_symmetry_cell_setting monoclinic
_symmetry_Int_Tables_number 14
_symmetry_space_group_name_Hall '-P 2ybc'
_symmetry_space_group_name_H-M 'P 1 21/c 1'
_cell_angle_alpha 90.0000
_cell_angle_beta 103.3648(17)
_cell_angle_gamma 90.0000
_cell_formula_units_Z 4
_cell_length_a 9.2258(3)
_cell_length_b 12.5277(3)
_cell_length_c 16.8274(5)
_cell_measurement_reflns_used 7846
_cell_measurement_temperature 173.1
_cell_measurement_theta_max 68.2
_cell_measurement_theta_min 3.5
_cell_volume 1892.21(10)
_computing_cell_refinement PROCESS-AUTO
_computing_data_collection PROCESS-AUTO
_computing_data_reduction CrystalStructure
_computing_publication_material 'CrystalStructure 3.8'
_computing_structure_refinement CRYSTALS
_computing_structure_solution SIR92
_diffrn_ambient_temperature 173
_diffrn_detector_area_resol_mean 10.00
_diffrn_measured_fraction_theta_full 0.993
_diffrn_measured_fraction_theta_max 0.993
_diffrn_measurement_device_type 'Rigaku RAXIS-RAPID'
_diffrn_measurement_method \w
_diffrn_radiation_type 'Cu K\a'
_diffrn_radiation_wavelength 1.54187
_diffrn_reflns_av_R_equivalents 0.042
_diffrn_reflns_limit_h_max 10
_diffrn_reflns_limit_h_min -11
_diffrn_reflns_limit_k_max 14
_diffrn_reflns_limit_k_min -15
_diffrn_reflns_limit_l_max 20
_diffrn_reflns_limit_l_min -20
_diffrn_reflns_number 18581
_diffrn_reflns_theta_full 68.23
_diffrn_reflns_theta_max 68.23
_exptl_absorpt_coefficient_mu 4.615
_exptl_absorpt_correction_T_max 0.250
_exptl_absorpt_correction_T_min 0.203
_exptl_absorpt_correction_type multi-scan
_exptl_absorpt_process_details
;
    Higashi, T. (1995). Program for Absorption Correction.
    Rigaku Corporation, Tokyo, Japan.
;
_exptl_crystal_colour colorless
_exptl_crystal_density_diffrn 1.498
_exptl_crystal_density_method 'not measured'
_exptl_crystal_description block
_exptl_crystal_F_000 872.00
_exptl_crystal_size_max 0.40
_exptl_crystal_size_mid 0.35
_exptl_crystal_size_min 0.30
_refine_diff_density_max 0.39
_refine_diff_density_min -0.42
_refine_ls_extinction_method none
_refine_ls_goodness_of_fit_ref 1.311
_refine_ls_hydrogen_treatment refall
_refine_ls_number_parameters 301
_refine_ls_number_reflns 3443
_refine_ls_R_factor_gt 0.0430
_refine_ls_shift/su_max 0.0000
_refine_ls_structure_factor_coef Fsqd
_refine_ls_weighting_details 'w = 1/\s^2^(Fo^2^)'
_refine_ls_weighting_scheme sigma
_refine_ls_wR_factor_ref 0.1089
_reflns_number_gt 2675
_reflns_number_total 3443
_reflns_threshold_expression F^2^>2.0\s(F^2^)
_cod_data_source_file ol103008d_si_003.cif
_cod_data_source_block '_090209'
_cod_original_cell_volume 1892.21(9)
_cod_original_formula_sum 'C19 H14 Cl3 N O4 '
_cod_database_code 1501952

loop_
_symmetry_equiv_pos_site_id
_symmetry_equiv_pos_as_xyz
1 +X,+Y,+Z
2 -X,1/2+Y,1/2-Z
3 -X,-Y,-Z
4 +X,1/2-Y,1/2+Z

loop_
_atom_site_label
_atom_site_type_symbol
_atom_site_fract_x
_atom_site_fract_y
_atom_site_fract_z
_atom_site_U_iso_or_equiv
_atom_site_adp_type
_atom_site_occupancy
_atom_site_symmetry_multiplicity
_atom_site_calc_flag
Cl(1) Cl 0.19932(9) -0.11173(6) 0.30830(5) 0.0472(2) Uani 1.00 1 d
Cl(2) Cl 0.46335(10) 0.21320(6) 0.18538(4) 0.0515(2) Uani 1.00 1 d
Cl(3) Cl 0.47059(10) 0.20291(7) 0.50388(5) 0.0585(2) Uani 1.00 1 d
O(1) O 0.1715(2) 0.09919(18) -0.22171(11) 0.0457(6) Uani 1.00 1 d
O(2) O 0.0695(2) 0.38499(15) 0.03305(14) 0.0507(6) Uani 1.00 1 d
O(3) O -0.1640(2) 0.41692(17) -0.03455(14) 0.0472(6) Uani 1.00 1 d
O(4) O 0.3663(2) -0.07532(15) 0.15745(11) 0.0384(5) Uani 1.00 1 d
N(1) N 0.1990(2) 0.05483(16) 0.10765(12) 0.0265(5) Uani 1.00 1 d
C(1) C 0.0838(2) 0.12705(18) 0.11273(16) 0.0270(6) Uani 1.00 1 d
C(2) C 0.0225(2) 0.16445(19) 0.03600(16) 0.0284(6) Uani 1.00 1 d
C(3) C 0.1017(2) 0.1187(2) -0.02037(16) 0.0279(6) Uani 1.00 1 d
C(4) C 0.0911(3) 0.1332(2) -0.10266(16) 0.0316(7) Uani 1.00 1 d
C(5) C 0.1880(3) 0.0793(2) -0.14014(16) 0.0363(7) Uani 1.00 1 d
C(6) C 0.2935(3) 0.0091(2) -0.09582(17) 0.0322(7) Uani 1.00 1 d
C(7) C 0.3064(2) -0.0073(2) -0.01167(16) 0.0291(6) Uani 1.00 1 d
C(8) C 0.2086(2) 0.04768(18) 0.02433(15) 0.0258(6) Uani 1.00 1 d
C(9) C 0.0355(3) 0.1491(2) 0.18965(18) 0.0359(8) Uani 1.00 1 d
C(10) C -0.1055(3) 0.2393(2) 0.01084(19) 0.0321(7) Uani 1.00 1 d
C(11) C -0.0564(3) 0.3538(2) 0.00377(17) 0.0341(7) Uani 1.00 1 d
C(12) C 0.2628(4) 0.0423(3) -0.2652(2) 0.0524(11) Uani 1.00 1 d
C(13) C 0.2989(2) 0.0040(2) 0.16960(16) 0.0298(7) Uani 1.00 1 d
C(14) C 0.3340(2) 0.0556(2) 0.25352(15) 0.0277(6) Uani 1.00 1 d
C(15) C 0.3014(2) 0.0057(2) 0.32136(16) 0.0322(7) Uani 1.00 1 d
C(16) C 0.3426(3) 0.0499(2) 0.39819(18) 0.0389(8) Uani 1.00 1 d
C(17) C 0.4191(3) 0.1453(2) 0.40761(16) 0.0372(7) Uani 1.00 1 d
C(18) C 0.4575(3) 0.1969(2) 0.34298(17) 0.0390(8) Uani 1.00 1 d
C(19) C 0.4127(3) 0.1497(2) 0.26630(16) 0.0328(7) Uani 1.00 1 d
H(1) H 0.015(3) 0.178(2) -0.1349(18) 0.050(9) Uiso 1.00 1 c
H(2) H 0.361(2) -0.0283(19) -0.1202(14) 0.019(6) Uiso 1.00 1 c
H(3) H 0.377(3) -0.058(2) 0.0172(16) 0.033(7) Uiso 1.00 1 c
H(4) H 0.037(3) 0.086(2) 0.225(2) 0.059(10) Uiso 1.00 1 c
H(5) H 0.105(3) 0.204(2) 0.2262(18) 0.046(8) Uiso 1.00 1 c
H(6) H -0.065(3) 0.173(2) 0.1737(17) 0.040(8) Uiso 1.00 1 c
H(7) H -0.170(3) 0.239(2) 0.0491(16) 0.032(7) Uiso 1.00 1 c
H(8) H -0.170(3) 0.216(2) -0.0458(18) 0.050(8) Uiso 1.00 1 c
H(9) H -0.115(4) 0.494(3) -0.031(2) 0.100(14) Uiso 1.00 1 c
H(10) H 0.371(3) 0.056(2) -0.2406(18) 0.048(9) Uiso 1.00 1 c
H(11) H 0.240(3) -0.032(3) -0.263(2) 0.059(11) Uiso 1.00 1 c
H(12) H 0.234(3) 0.067(2) -0.322(2) 0.059(9) Uiso 1.00 1 c
H(13) H 0.516(3) 0.270(2) 0.3493(15) 0.035(7) Uiso 1.00 1 c
H(14) H 0.318(2) 0.013(2) 0.4396(17) 0.032(7) Uiso 1.00 1 c

loop_
_atom_site_aniso_label
_atom_site_aniso_U_11
_atom_site_aniso_U_22
_atom_site_aniso_U_33
_atom_site_aniso_U_12
_atom_site_aniso_U_13
_atom_site_aniso_U_23
Cl(1) 0.0566(4) 0.0398(4) 0.0442(4) -0.0201(3) 0.0097(3) 0.0063(3)
Cl(2) 0.0784(5) 0.0422(4) 0.0388(4) -0.0274(3) 0.0238(3) -0.0012(3)
Cl(3) 0.0804(6) 0.0608(5) 0.0330(4) -0.0126(4) 0.0105(3) -0.0130(3)
O(1) 0.0448(12) 0.0644(14) 0.0275(10) 0.0103(10) 0.0073(8) 0.0039(9)
O(2) 0.0421(12) 0.0229(10) 0.0781(15) 0.0001(8) -0.0041(11) 0.0058(10)
O(3) 0.0422(12) 0.0290(11) 0.0656(14) 0.0046(9) 0.0029(10) 0.0103(10)
O(4) 0.0481(11) 0.0313(10) 0.0338(10) 0.0122(9) 0.0053(8) -0.0002(8)
N(1) 0.0321(11) 0.0215(10) 0.0262(11) 0.0062(8) 0.0076(9) 0.0024(8)
C(1) 0.0281(13) 0.0150(11) 0.0376(14) -0.0031(9) 0.0069(10) -0.0049(10)
C(2) 0.0306(13) 0.0182(12) 0.0356(14) -0.0064(10) 0.0061(11) -0.0064(10)
C(3) 0.0266(13) 0.0230(12) 0.0342(14) -0.0009(10) 0.0069(10) -0.0003(10)
C(4) 0.0315(14) 0.0321(14) 0.0291(14) -0.0043(11) 0.0026(11) -0.0025(11)
C(5) 0.0335(15) 0.0460(16) 0.0304(14) -0.0047(12) 0.0096(11) -0.0023(12)
C(6) 0.0305(14) 0.0310(14) 0.0371(15) 0.0053(11) 0.0116(12) -0.0013(12)
C(7) 0.0282(13) 0.0291(13) 0.0283(13) 0.0037(11) 0.0032(11) -0.0001(11)
C(8) 0.0285(13) 0.0160(11) 0.0318(13) -0.0048(9) 0.0047(10) -0.0039(10)
C(9) 0.0370(16) 0.0417(17) 0.0294(14) 0.0048(14) 0.0088(12) -0.0038(13)
C(10) 0.0322(15) 0.0220(13) 0.0427(16) 0.0082(11) 0.0097(12) 0.0037(12)
C(11) 0.0369(15) 0.0250(13) 0.0410(15) 0.0026(11) 0.0104(12) 0.0004(12)
C(12) 0.051(2) 0.074(2) 0.0341(18) 0.0039(19) 0.0135(15) -0.0025(18)
C(13) 0.0316(14) 0.0307(14) 0.0280(13) -0.0023(11) 0.0089(11) 0.0012(11)
C(14) 0.0275(13) 0.0247(13) 0.0305(13) -0.0016(10) 0.0059(10) -0.0018(10)
C(15) 0.0328(14) 0.0332(14) 0.0291(13) -0.0021(11) 0.0043(11) 0.0037(11)
C(16) 0.0418(17) 0.0424(17) 0.0352(16) -0.0004(13) 0.0142(13) 0.0109(13)
C(17) 0.0432(16) 0.0355(15) 0.0317(14) -0.0063(12) 0.0062(12) -0.0077(12)
C(18) 0.0426(16) 0.0368(16) 0.0396(16) -0.0081(13) 0.0137(13) -0.0031(13)
C(19) 0.0374(15) 0.0362(14) 0.0269(13) -0.0045(12) 0.0116(11) 0.0027(11)

loop_
_atom_type_symbol
_atom_type_description
_atom_type_scat_dispersion_real
_atom_type_scat_dispersion_imag
_atom_type_scat_source
C C 0.018 0.009
;
International Tables for Crystallography
(1992, Vol. C, Tables 4.2.6.8 and 6.1.1.4)
;
H H 0.000 0.000
;
International Tables for Crystallography
(1992, Vol. C, Table 6.1.1.4)
;
O O 0.049 0.032
;
International Tables for Crystallography
(1992, Vol. C, Tables 4.2.6.8 and 6.1.1.4)
;
N N 0.031 0.018
;
International Tables for Crystallography
(1992, Vol. C, Tables 4.2.6.8 and 6.1.1.4)
;
Cl Cl 0.364 0.702
;
International Tables for Crystallography
(1992, Vol. C, Tables 4.2.6.8 and 6.1.1.4)
;

loop_
_geom_angle_atom_site_label_1
_geom_angle_atom_site_label_2
_geom_angle_atom_site_label_3
_geom_angle
_geom_angle_publ_flag
C(5) O(1) C(12) 118.8(2) yes
C(1) N(1) C(8) 108.53(18) yes
C(1) N(1) C(13) 129.1(2) yes
C(8) N(1) C(13) 122.1(2) yes
N(1) C(1) C(2) 108.4(2) yes
N(1) C(1) C(9) 123.5(2) yes
C(2) C(1) C(9) 128.0(2) yes
C(1) C(2) C(3) 108.8(2) yes
C(1) C(2) C(10) 127.7(2) yes
C(3) C(2) C(10) 123.5(2) yes
C(2) C(3) C(4) 132.8(2) yes
C(2) C(3) C(8) 107.4(2) yes
C(4) C(3) C(8) 119.9(2) yes
C(3) C(4) C(5) 119.4(2) yes
O(1) C(5) C(4) 115.8(2) yes
O(1) C(5) C(6) 123.6(2) yes
C(4) C(5) C(6) 120.6(2) yes
C(5) C(6) C(7) 121.1(2) yes
C(6) C(7) C(8) 117.2(2) yes
N(1) C(8) C(3) 106.8(2) yes
N(1) C(8) C(7) 131.1(2) yes
C(3) C(8) C(7) 121.9(2) yes
C(2) C(10) C(11) 112.7(2) yes
O(2) C(11) O(3) 123.2(2) yes
O(2) C(11) C(10) 123.2(2) yes
O(3) C(11) C(10) 113.6(2) yes
O(4) C(13) N(1) 122.0(2) yes
O(4) C(13) C(14) 119.8(2) yes
N(1) C(13) C(14) 118.0(2) yes
C(13) C(14) C(15) 122.1(2) yes
C(13) C(14) C(19) 120.1(2) yes
C(15) C(14) C(19) 117.5(2) yes
Cl(1) C(15) C(14) 119.34(19) yes
Cl(1) C(15) C(16) 119.0(2) yes
C(14) C(15) C(16) 121.6(2) yes
C(15) C(16) C(17) 118.7(2) yes
Cl(3) C(17) C(16) 119.4(2) yes
Cl(3) C(17) C(18) 118.4(2) yes
C(16) C(17) C(18) 122.2(2) yes
C(17) C(18) C(19) 117.1(2) yes
Cl(2) C(19) C(14) 120.0(2) yes
Cl(2) C(19) C(18) 117.2(2) yes
C(14) C(19) C(18) 122.8(2) yes
C(11) O(3) H(9) 105(2) no
C(3) C(4) H(1) 121(2) no
C(5) C(4) H(1) 120(2) no
C(5) C(6) H(2) 121.9(14) no
C(7) C(6) H(2) 117.0(14) no
C(6) C(7) H(3) 119.7(17) no
C(8) C(7) H(3) 123.0(17) no
C(1) C(9) H(4) 114(2) no
C(1) C(9) H(5) 111.7(18) no
C(1) C(9) H(6) 106.4(18) no
H(4) C(9) H(5) 105(2) no
H(4) C(9) H(6) 108(2) no
H(5) C(9) H(6) 113(2) no
C(2) C(10) H(7) 111.8(15) no
C(2) C(10) H(8) 109.3(17) no
C(11) C(10) H(7) 107.5(16) no
C(11) C(10) H(8) 108.2(17) no
H(7) C(10) H(8) 107(2) no
O(1) C(12) H(10) 110.6(19) no
O(1) C(12) H(11) 108(2) no
O(1) C(12) H(12) 106(2) no
H(10) C(12) H(11) 111(2) no
H(10) C(12) H(12) 112(2) no
H(11) C(12) H(12) 109(2) no
C(15) C(16) H(14) 117.2(17) no
C(17) C(16) H(14) 124.2(17) no
C(17) C(18) H(13) 123.0(14) no
C(19) C(18) H(13) 119.8(14) no

loop_
_geom_bond_atom_site_label_1
_geom_bond_atom_site_label_2
_geom_bond_distance
_geom_bond_publ_flag
Cl(1) C(15) 1.734(2) yes
Cl(2) C(19) 1.732(3) yes
Cl(3) C(17) 1.737(2) yes
O(1) C(5) 1.369(3) yes
O(1) C(12) 1.428(4) yes
O(2) C(11) 1.216(3) yes
O(3) C(11) 1.316(3) yes
O(4) C(13) 1.215(3) yes
N(1) C(1) 1.413(3) yes
N(1) C(8) 1.428(3) yes
N(1) C(13) 1.377(3) yes
C(1) C(2) 1.367(3) yes
C(1) C(9) 1.489(4) yes
C(2) C(3) 1.443(4) yes
C(2) C(10) 1.491(3) yes
C(3) C(4) 1.377(3) yes
C(3) C(8) 1.410(3) yes
C(4) C(5) 1.383(4) yes
C(5) C(6) 1.394(3) yes
C(6) C(7) 1.408(3) yes
C(7) C(8) 1.381(3) yes
C(10) C(11) 1.517(3) yes
C(13) C(14) 1.518(3) yes
C(14) C(15) 1.393(3) yes
C(14) C(19) 1.376(3) yes
C(15) C(16) 1.377(3) yes
C(16) C(17) 1.377(4) yes
C(17) C(18) 1.380(4) yes
C(18) C(19) 1.392(3) yes
O(3) H(9) 1.06(4) no
C(4) H(1) 0.97(2) no
C(6) H(2) 0.94(2) no
C(7) H(3) 0.96(2) no
C(9) H(4) 0.99(3) no
C(9) H(5) 1.04(2) no
C(9) H(6) 0.96(3) no
C(10) H(7) 0.97(3) no
C(10) H(8) 1.04(2) no
C(12) H(10) 1.00(3) no
C(12) H(11) 0.96(3) no
C(12) H(12) 0.98(3) no
C(16) H(14) 0.91(3) no
C(18) H(13) 1.06(2) no

loop_
_geom_contact_atom_site_label_1
_geom_contact_atom_site_label_2
_geom_contact_distance
_geom_contact_site_symmetry_2
Cl(1) O(1) 3.398(2) 3_555
Cl(2) Cl(3) 3.2452(11) 4_554
Cl(3) Cl(2) 3.2452(11) 4_555
O(1) Cl(1) 3.398(2) 3_555
O(1) C(9) 3.588(3) 4_554
O(2) O(2) 3.244(2) 3_565
O(2) O(3) 2.629(2) 3_565
O(2) C(11) 3.328(3) 3_565
O(2) C(12) 3.568(3) 4_555
O(3) O(2) 2.629(2) 3_565
O(3) C(11) 3.488(3) 3_565
O(3) C(16) 3.536(4) 2_555
O(4) C(12) 3.507(4) 3_655
O(4) C(18) 3.285(3) 2_645
N(1) C(3) 3.563(3) 3_555
N(1) C(4) 3.551(3) 3_555
C(2) C(7) 3.561(3) 3_555
C(2) C(8) 3.412(3) 3_555
C(3) N(1) 3.563(3) 3_555
C(3) C(8) 3.529(3) 3_555
C(4) N(1) 3.551(3) 3_555
C(5) C(9) 3.513(4) 3_555
C(7) C(2) 3.561(3) 3_555
C(7) C(7) 3.507(3) 3_655
C(7) C(10) 3.450(3) 3_555
C(8) C(2) 3.412(3) 3_555
C(8) C(3) 3.529(3) 3_555
C(9) O(1) 3.588(3) 4_555
C(9) C(5) 3.513(4) 3_555
C(10) C(7) 3.450(3) 3_555
C(11) O(2) 3.328(3) 3_565
C(11) O(3) 3.488(3) 3_565
C(12) O(2) 3.568(3) 4_554
C(12) O(4) 3.507(4) 3_655
C(16) O(3) 3.536(4) 2_545
C(18) O(4) 3.285(3) 2_655
Cl(1) H(1) 3.23(2) 3_555
Cl(1) H(5) 3.58(3) 2_545
Cl(1) H(6) 3.01(3) 2_545
Cl(1) H(7) 3.11(2) 2_545
Cl(2) H(2) 3.17(2) 3_655
Cl(2) H(10) 3.34(3) 4_555
Cl(2) H(11) 3.57(3) 3_655
Cl(2) H(12) 3.45(3) 4_555
Cl(3) H(3) 3.36(2) 2_655
Cl(3) H(7) 3.31(2) 4_655
Cl(3) H(14) 3.35(2) 3_656
O(1) H(4) 3.00(3) 3_555
O(1) H(5) 2.64(3) 4_554
O(1) H(13) 3.53(2) 4_554
O(2) H(9) 1.58(4) 3_565
O(2) H(12) 2.63(3) 4_555
O(2) H(14) 3.32(3) 4_554
O(3) H(9) 2.79(4) 3_565
O(3) H(11) 3.37(3) 2_554
O(3) H(12) 3.01(3) 2_554
O(3) H(14) 2.66(3) 2_555
O(4) H(2) 3.03(2) 3_655
O(4) H(8) 2.89(2) 3_555
O(4) H(10) 2.52(3) 3_655
O(4) H(13) 2.23(2) 2_645
N(1) H(8) 3.54(3) 3_555
C(4) H(4) 3.46(3) 3_555
C(4) H(5) 3.56(3) 4_554
C(5) H(4) 3.04(3) 3_555
C(5) H(5) 3.50(3) 4_554
C(5) H(6) 3.36(3) 3_555
C(6) H(3) 3.08(2) 3_655
C(6) H(4) 3.52(3) 3_555
C(6) H(6) 3.17(2) 3_555
C(6) H(7) 3.46(2) 3_555
C(7) H(2) 3.38(2) 3_655
C(7) H(3) 3.05(2) 3_655
C(7) H(7) 3.16(2) 3_555
C(7) H(8) 3.15(3) 3_555
C(8) H(8) 3.35(3) 3_555
C(9) H(11) 3.41(3) 3_555
C(10) H(3) 3.34(2) 3_555
C(11) H(9) 2.45(4) 3_565
C(11) H(14) 3.44(2) 2_555
C(12) H(4) 3.40(3) 3_555
C(12) H(5) 3.49(3) 4_554
C(12) H(9) 3.45(3) 2_544
C(12) H(13) 3.55(2) 4_554
C(13) H(2) 3.44(2) 3_655
C(13) H(8) 3.49(2) 3_555
C(13) H(10) 3.10(3) 3_655
C(13) H(13) 3.44(2) 2_645
C(14) H(10) 3.11(3) 3_655
C(16) H(9) 3.47(4) 2_545
C(18) H(10) 3.42(3) 4_555
C(19) H(10) 3.35(3) 3_655
C(19) H(11) 3.54(3) 3_655
H(1) Cl(1) 3.23(2) 3_555
H(1) H(5) 3.04(4) 4_554
H(2) Cl(2) 3.17(2) 3_655
H(2) O(4) 3.03(2) 3_655
H(2) C(7) 3.38(2) 3_655
H(2) C(13) 3.44(2) 3_655
H(2) H(3) 2.84(3) 3_655
H(2) H(6) 3.22(3) 3_555
H(2) H(7) 3.53(3) 3_555
H(3) Cl(3) 3.36(2) 2_645
H(3) C(6) 3.08(2) 3_655
H(3) C(7) 3.05(2) 3_655
H(3) C(10) 3.34(2) 3_555
H(3) H(2) 2.84(3) 3_655
H(3) H(3) 2.86(4) 3_655
H(3) H(7) 3.01(3) 3_555
H(3) H(8) 2.87(4) 3_555
H(3) H(13) 3.10(3) 2_645
H(4) O(1) 3.00(3) 3_555
H(4) C(4) 3.46(3) 3_555
H(4) C(5) 3.04(3) 3_555
H(4) C(6) 3.52(3) 3_555
H(4) C(12) 3.40(3) 3_555
H(4) H(11) 2.86(5) 3_555
H(5) Cl(1) 3.58(3) 2_555
H(5) O(1) 2.64(3) 4_555
H(5) C(4) 3.56(3) 4_555
H(5) C(5) 3.50(3) 4_555
H(5) C(12) 3.49(3) 4_555
H(5) H(1) 3.04(4) 4_555
H(5) H(12) 3.28(4) 4_555
H(6) Cl(1) 3.01(3) 2_555
H(6) C(5) 3.36(3) 3_555
H(6) C(6) 3.17(2) 3_555
H(6) H(2) 3.22(3) 3_555
H(6) H(11) 3.02(5) 3_555
H(7) Cl(1) 3.11(2) 2_555
H(7) Cl(3) 3.31(2) 4_454
H(7) C(6) 3.46(2) 3_555
H(7) C(7) 3.16(2) 3_555
H(7) H(2) 3.53(3) 3_555
H(7) H(3) 3.01(3) 3_555
H(8) O(4) 2.89(2) 3_555
H(8) N(1) 3.54(3) 3_555
H(8) C(7) 3.15(3) 3_555
H(8) C(8) 3.35(3) 3_555
H(8) C(13) 3.49(3) 3_555
H(8) H(3) 2.87(4) 3_555
H(8) H(13) 3.03(3) 4_454
H(9) O(2) 1.58(4) 3_565
H(9) O(3) 2.79(4) 3_565
H(9) C(11) 2.45(4) 3_565
H(9) C(12) 3.45(4) 2_554
H(9) C(16) 3.47(4) 2_555
H(9) H(9) 2.13(5) 3_565
H(9) H(11) 3.41(5) 2_554
H(9) H(12) 2.64(5) 2_554
H(9) H(14) 2.69(5) 2_555
H(10) Cl(2) 3.34(3) 4_554
H(10) O(4) 2.52(3) 3_655
H(10) C(13) 3.10(3) 3_655
H(10) C(14) 3.11(3) 3_655
H(10) C(18) 3.42(3) 4_554
H(10) C(19) 3.35(3) 3_655
H(10) H(13) 2.81(4) 4_554
H(11) Cl(2) 3.57(3) 3_655
H(11) O(3) 3.37(3) 2_544
H(11) C(9) 3.41(3) 3_555
H(11) C(19) 3.54(3) 3_655
H(11) H(4) 2.86(5) 3_555
H(11) H(6) 3.02(5) 3_555
H(11) H(9) 3.41(5) 2_544
H(12) Cl(2) 3.45(3) 4_554
H(12) O(2) 2.63(3) 4_554
H(12) O(3) 3.01(3) 2_544
H(12) H(5) 3.28(4) 4_554
H(12) H(9) 2.64(5) 2_544
H(13) O(1) 3.53(2) 4_555
H(13) O(4) 2.23(2) 2_655
H(13) C(12) 3.55(2) 4_555
H(13) C(13) 3.44(2) 2_655
H(13) H(3) 3.10(3) 2_655
H(13) H(8) 3.03(3) 4_655
H(13) H(10) 2.81(4) 4_555
H(14) Cl(3) 3.35(2) 3_656
H(14) O(2) 3.32(3) 4_555
H(14) O(3) 2.66(3) 2_545
H(14) C(11) 3.44(2) 2_545
H(14) H(9) 2.69(5) 2_545
H(14) H(14) 3.51(3) 3_656

loop_
_geom_torsion_atom_site_label_1
_geom_torsion_atom_site_label_2
_geom_torsion_atom_site_label_3
_geom_torsion_atom_site_label_4
_geom_torsion
C(12) O(1) C(5) C(4) -176.9(2)
C(12) O(1) C(5) C(6) 2.6(4)
C(1) N(1) C(8) C(3) 1.9(2)
C(1) N(1) C(8) C(7) 176.5(2)
C(8) N(1) C(1) C(2) -0.0(2)
C(8) N(1) C(1) C(9) 176.0(2)
C(1) N(1) C(13) O(4) 160.8(2)
C(1) N(1) C(13) C(14) -24.6(3)
C(13) N(1) C(1) C(2) 174.4(2)
C(13) N(1) C(1) C(9) -9.5(3)
C(8) N(1) C(13) O(4) -25.4(3)
C(8) N(1) C(13) C(14) 149.2(2)
C(13) N(1) C(8) C(3) -173.1(2)
C(13) N(1) C(8) C(7) 1.6(3)
N(1) C(1) C(2) C(3) -1.8(2)
N(1) C(1) C(2) C(10) 177.7(2)
C(9) C(1) C(2) C(3) -177.6(2)
C(9) C(1) C(2) C(10) 2.0(4)
C(1) C(2) C(3) C(4) -176.2(2)
C(1) C(2) C(3) C(8) 3.0(2)
C(1) C(2) C(10) C(11) 97.6(3)
C(3) C(2) C(10) C(11) -82.9(3)
C(10) C(2) C(3) C(4) 4.2(4)
C(10) C(2) C(3) C(8) -176.6(2)
C(2) C(3) C(4) C(5) 177.8(2)
C(2) C(3) C(8) N(1) -2.9(2)
C(2) C(3) C(8) C(7) -178.1(2)
C(4) C(3) C(8) N(1) 176.4(2)
C(4) C(3) C(8) C(7) 1.2(3)
C(8) C(3) C(4) C(5) -1.3(3)
C(3) C(4) C(5) O(1) -179.1(2)
C(3) C(4) C(5) C(6) 1.4(4)
O(1) C(5) C(6) C(7) 179.3(2)
C(4) C(5) C(6) C(7) -1.3(4)
C(5) C(6) C(7) C(8) 1.1(3)
C(6) C(7) C(8) N(1) -175.0(2)
C(6) C(7) C(8) C(3) -1.0(3)
C(2) C(10) C(11) O(2) -15.9(4)
C(2) C(10) C(11) O(3) 166.3(2)
O(4) C(13) C(14) C(15) -67.8(3)
O(4) C(13) C(14) C(19) 106.0(3)
N(1) C(13) C(14) C(15) 117.4(2)
N(1) C(13) C(14) C(19) -68.8(3)
C(13) C(14) C(15) Cl(1) -7.3(3)
C(13) C(14) C(15) C(16) 175.6(2)
C(13) C(14) C(19) Cl(2) 3.4(3)
C(13) C(14) C(19) C(18) -175.3(2)
C(15) C(14) C(19) Cl(2) 177.5(2)
C(15) C(14) C(19) C(18) -1.2(4)
C(19) C(14) C(15) Cl(1) 178.8(2)
C(19) C(14) C(15) C(16) 1.7(4)
Cl(1) C(15) C(16) C(17) -177.7(2)
C(14) C(15) C(16) C(17) -0.6(4)
C(15) C(16) C(17) Cl(3) 179.4(2)
C(15) C(16) C(17) C(18) -1.0(4)
Cl(3) C(17) C(18) C(19) -179.0(2)
C(16) C(17) C(18) C(19) 1.4(4)
C(17) C(18) C(19) Cl(2) -179.0(2)
C(17) C(18) C(19) C(14) -0.2(4)

loop_
_cod_related_entry_id
_cod_related_entry_database
_cod_related_entry_code
1 ChemSpider 113471
